data_2012823
loop_
_publ_author_name
'Gawlicka-Chruszcz, Anna'
'Stadnicka, Katarzyna'
'N,N'-diphenyl-1,4-phenylenediammonium bis(4-toluenesulfonate)'

_publ_section_title
;
 A comparative study of intermolecular interactions in the crystal
 structures of phenyl/phenyl end-capped oligoanilines
;
_journal_issue 7
_journal_name_full 'Acta Crystallographica Section C'
_journal_page_first o416
_journal_page_last o420
_journal_paper_doi 10.1107/S0108270102009472
_journal_volume 58
_journal_year 2002
_chemical_formula_moiety 'C18 H18 N2 2+ , 2C7 H7 O3 S -'
_chemical_formula_sum 'C32 H32 N2 O6 S2'
_chemical_formula_weight 604.72
_chemical_name_systematic 'N,N'-diphenyl-1,4-phenylenediammonium bis(4-toluenesulfonate)'
_space_group_IT_number 14
_symmetry_cell_setting monoclinic
_symmetry_space_group_name_Hall '-P 2yab'
_symmetry_space_group_name_H-M 'P 1 21/a 1'
_atom_sites_solution_hydrogens difmap
_atom_sites_solution_primary direct
_atom_sites_solution_secondary difmap
_audit_creation_method SHELXL97
_cell_angle_alpha 90
_cell_angle_beta 112.8293(2)
_cell_angle_gamma 90
_cell_formula_units_Z 2
_cell_length_a 10.9886(4)
_cell_length_b 12.3322(4)
_cell_length_c 11.9612(5)
_cell_measurement_temperature 293(2)
_cell_volume 1493.93(10)
_computing_cell_refinement 'HKL SCALEPACK (Otwinowski & Minor, 1997)'
_computing_data_collection 'COLLECT (Nonius, 1998)'
_computing_data_reduction 'HKL DENZO (Otwinowski & Minor, 1997) and SCALEPACK'
_computing_molecular_graphics 'ORTEP-3 (Farrugia, 1999)'
_computing_publication_material SHELXL97
_computing_structure_refinement 'SHELXL97 (Sheldrick, 1997)'
_computing_structure_solution 'SHELXS97 (Sheldrick, 1997)'
_diffrn_ambient_temperature 293(2)
_diffrn_detector_area_resol_mean 9
_diffrn_measured_fraction_theta_full 0.933
_diffrn_measured_fraction_theta_max 0.933
_diffrn_measurement_device '95mm CCD camera on \k-goniostat'
_diffrn_measurement_device_type 'Nonius KappaCCD area-detector'
_diffrn_measurement_method '\f and \w scans to fill Ewald sphere'
_diffrn_radiation_monochromator 'horizontally mounted graphite crystal'
_diffrn_radiation_source 'fine-focus sealed tube'
_diffrn_radiation_type MoK\a
_diffrn_radiation_wavelength 0.71073
_diffrn_reflns_av_R_equivalents 0.090
_diffrn_reflns_av_sigmaI/netI 0.064
_diffrn_reflns_limit_h_max 14
_diffrn_reflns_limit_h_min -14
_diffrn_reflns_limit_k_max 15
_diffrn_reflns_limit_k_min -15
_diffrn_reflns_limit_l_max 15
_diffrn_reflns_limit_l_min -15
_diffrn_reflns_number 11246
_diffrn_reflns_theta_full 27.44
_diffrn_reflns_theta_max 27.44
_diffrn_reflns_theta_min 3.30
_exptl_absorpt_coefficient_mu 0.226
_exptl_absorpt_correction_type none
_exptl_crystal_colour green
_exptl_crystal_density_diffrn 1.344
_exptl_crystal_density_meas ?
_exptl_crystal_density_method 'not measured'
_exptl_crystal_description plate
_exptl_crystal_F_000 636
_exptl_crystal_size_max 0.39
_exptl_crystal_size_mid 0.37
_exptl_crystal_size_min 0.05
_refine_diff_density_max 0.53
_refine_diff_density_min -0.50
_refine_ls_extinction_method none
_refine_ls_goodness_of_fit_ref 0.965
_refine_ls_hydrogen_treatment refall
_refine_ls_matrix_type full
_refine_ls_number_parameters 254
_refine_ls_number_reflns 3325
_refine_ls_number_restraints 0
_refine_ls_restrained_S_all 0.965
_refine_ls_R_factor_all 0.081
_refine_ls_R_factor_gt 0.066
_refine_ls_shift/su_max 0.003
_refine_ls_shift/su_mean 0.000
_refine_ls_structure_factor_coef Fsqd
_refine_ls_weighting_details 'w = 1/[\s^2^(Fo^2^)+(0.1076P)^2^+1.0838P] where P=(Fo^2^+2Fc^2^)/3'
_refine_ls_weighting_scheme calc
_refine_ls_wR_factor_gt 0.176
_refine_ls_wR_factor_ref 0.196
_reflns_number_gt 2635
_reflns_number_total 3325
_reflns_threshold_expression I>2\s(I)
_cod_data_source_file na1567.cif
_cod_data_source_block III
_cod_depositor_comments
;
The following automatic conversions were performed:
'_symmetry_cell_setting' value 'Monoclinic' changed to 'monoclinic'
according to '/home/saulius/struct/CIF-dictionaries/cif_core.dic'
dictionary named 'cif_core.dic' version 2.4.1 from 2010-06-29.

Automatic conversion script
Id: cif_fix_enum 1527 2010-12-29 10:47:43Z saulius 

The following automatic conversions were performed:

'_symmetry_cell_setting' value 'Monoclinic' changed to 'monoclinic'
according to /home/saulius/struct/CIF-dictionaries/cif_core.dic
dictionary named 'cif_core.dic' version 2.4.1 from 2010-06-29.

Automatic conversion script
Id: cif_fix_values 1715 2011-07-08 13:25:40Z adriana 

The following automatic conversions were performed:

'_exptl_crystal_density_meas' value 'not measured' was changed to '?'
- the value is perceived as not measured.

Automatic conversion script
Id: cif_fix_values 3008 2015-01-20 13:52:24Z robertas 
;
_cod_original_sg_symbol_H-M 'P 21/a'
_cod_database_code 2012823
_cod_database_fobs_code 2012823

loop_
_symmetry_equiv_pos_as_xyz
'x, y, z'
'-x+1/2, y+1/2, -z'
'-x, -y, -z'
'x-1/2, -y-1/2, z'

loop_
_atom_site_label
_atom_site_fract_x
_atom_site_fract_y
_atom_site_fract_z
_atom_site_U_iso_or_equiv
_atom_site_adp_type
_atom_site_calc_flag
_atom_site_refinement_flags
_atom_site_occupancy
_atom_site_disorder_assembly
_atom_site_disorder_group
_atom_site_type_symbol
N1 1.1633(2) 0.67698(18) 0.4933(2) 0.0457(5) Uani d . 1 . . N
C1 1.1522(2) 0.7095(2) 0.3712(2) 0.0469(6) Uani d . 1 . . C
C2 1.0797(3) 0.8003(2) 0.3172(3) 0.0565(7) Uani d . 1 . . C
C3 1.0688(4) 0.8287(3) 0.2015(3) 0.0702(9) Uani d . 1 . . C
C4 1.1301(4) 0.7664(4) 0.1427(3) 0.0758(10) Uani d . 1 . . C
C5 1.2046(4) 0.6775(3) 0.1990(4) 0.0726(9) Uani d . 1 . . C
C6 1.2174(3) 0.6476(3) 0.3143(3) 0.0596(7) Uani d . 1 . . C
C7 1.0783(2) 0.58455(19) 0.4960(2) 0.0423(5) Uani d . 1 . . C
C8 1.1360(2) 0.4934(2) 0.5606(3) 0.0542(7) Uani d . 1 . . C
C9 0.9428(3) 0.5927(2) 0.4352(3) 0.0558(7) Uani d . 1 . . C
S1 0.94584(6) 0.12864(5) 0.32255(6) 0.0466(2) Uani d . 1 . . S
O11 0.8789(4) 0.1400(2) 0.4046(3) 0.0940(10) Uani d . 1 . . O
O12 0.8850(4) 0.0439(2) 0.2382(3) 0.0947(10) Uani d . 1 . . O
O13 1.0849(3) 0.1158(3) 0.3807(4) 0.1260(16) Uani d . 1 . . O
C11 0.9187(2) 0.2527(2) 0.2414(2) 0.0444(5) Uani d . 1 . . C
C12 0.7906(3) 0.2818(3) 0.1659(3) 0.0562(7) Uani d . 1 . . C
C13 0.7693(3) 0.3807(3) 0.1067(3) 0.0645(8) Uani d . 1 . . C
C14 0.8727(3) 0.4508(2) 0.1198(3) 0.0581(7) Uani d . 1 . . C
C15 0.9990(3) 0.4201(3) 0.1946(3) 0.0639(8) Uani d . 1 . . C
C16 1.0217(3) 0.3221(3) 0.2554(3) 0.0578(7) Uani d . 1 . . C
C17 0.8502(6) 0.5590(4) 0.0549(5) 0.0865(12) Uani d . 1 . . C
H10 1.140(3) 0.731(3) 0.526(3) 0.058(9) Uiso d . 1 . . H
H11 1.252(4) 0.661(3) 0.543(3) 0.062(9) Uiso d . 1 . . H
H2 1.044(4) 0.844(3) 0.360(3) 0.060(9) Uiso d . 1 . . H
H3 1.028(4) 0.898(4) 0.167(4) 0.084(12) Uiso d . 1 . . H
H4 1.127(4) 0.791(3) 0.057(4) 0.089(12) Uiso d . 1 . . H
H5 1.248(6) 0.635(4) 0.152(6) 0.119(17) Uiso d . 1 . . H
H6 1.271(4) 0.583(3) 0.357(4) 0.075(11) Uiso d . 1 . . H
H8 1.231(4) 0.486(3) 0.608(4) 0.076(11) Uiso d . 1 . . H
H9 0.904(4) 0.650(3) 0.383(3) 0.068(10) Uiso d . 1 . . H
H12 0.724(4) 0.241(3) 0.166(3) 0.056(9) Uiso d . 1 . . H
H13 0.679(5) 0.395(4) 0.058(4) 0.092(13) Uiso d . 1 . . H
H15 1.071(5) 0.476(4) 0.204(4) 0.087(12) Uiso d . 1 . . H
H16 1.110(4) 0.305(3) 0.306(4) 0.077(11) Uiso d . 1 . . H
H171 0.867(6) 0.623(5) 0.110(6) 0.13(2) Uiso d . 1 . . H
H172 0.759(6) 0.556(4) 0.004(5) 0.108(17) Uiso d . 1 . . H
H173 0.897(8) 0.567(7) 0.009(7) 0.16(3) Uiso d . 1 . . H

loop_
_atom_site_aniso_label
_atom_site_aniso_U_11
_atom_site_aniso_U_22
_atom_site_aniso_U_33
_atom_site_aniso_U_12
_atom_site_aniso_U_13
_atom_site_aniso_U_23
N1 0.0369(10) 0.0419(11) 0.0580(13) -0.0028(8) 0.0182(10) -0.0038(9)
C1 0.0377(11) 0.0460(12) 0.0585(14) -0.0083(10) 0.0203(11) -0.0058(10)
C2 0.0520(15) 0.0521(14) 0.0667(17) -0.0022(12) 0.0244(14) -0.0015(13)
C3 0.074(2) 0.0651(19) 0.0690(19) -0.0076(16) 0.0243(17) 0.0086(16)
C4 0.082(2) 0.088(2) 0.064(2) -0.020(2) 0.0354(19) -0.0030(17)
C5 0.075(2) 0.078(2) 0.080(2) -0.0160(18) 0.0472(19) -0.0197(18)
C6 0.0543(16) 0.0567(16) 0.0763(19) -0.0074(13) 0.0345(15) -0.0125(14)
C7 0.0326(11) 0.0419(11) 0.0519(13) -0.0013(9) 0.0158(10) -0.0030(10)
C8 0.0287(11) 0.0530(14) 0.0717(17) 0.0025(10) 0.0093(11) 0.0085(13)
C9 0.0335(12) 0.0491(14) 0.0758(18) 0.0064(10) 0.0115(12) 0.0152(13)
S1 0.0372(4) 0.0442(4) 0.0542(4) 0.0020(2) 0.0131(3) -0.0022(2)
O11 0.159(3) 0.0579(13) 0.102(2) 0.0244(16) 0.090(2) 0.0137(13)
O12 0.133(3) 0.0531(13) 0.0793(16) -0.0122(15) 0.0206(17) -0.0119(12)
O13 0.0349(12) 0.102(2) 0.193(4) -0.0036(12) -0.0091(16) 0.073(2)
C11 0.0397(12) 0.0466(12) 0.0453(12) 0.0020(10) 0.0149(10) -0.0035(10)
C12 0.0378(13) 0.0605(16) 0.0608(16) -0.0022(12) 0.0088(12) -0.0001(12)
C13 0.0492(16) 0.0707(19) 0.0610(17) 0.0132(14) 0.0077(14) 0.0050(14)
C14 0.0690(18) 0.0516(14) 0.0524(14) 0.0043(13) 0.0219(13) 0.0006(12)
C15 0.0579(17) 0.0601(17) 0.0702(18) -0.0099(14) 0.0211(15) 0.0047(14)
C16 0.0389(13) 0.0624(16) 0.0645(17) -0.0029(12) 0.0118(12) 0.0078(13)
C17 0.108(4) 0.062(2) 0.086(3) 0.014(2) 0.034(3) 0.020(2)

loop_
_atom_type_symbol
_atom_type_description
_atom_type_scat_dispersion_real
_atom_type_scat_dispersion_imag
_atom_type_scat_source
C C 0.0033 0.0016 'International Tables Vol C Tables 4.2.6.8 and 6.1.1.4'
H H 0.0000 0.0000 'International Tables Vol C Tables 4.2.6.8 and 6.1.1.4'
N N 0.0061 0.0033 'International Tables Vol C Tables 4.2.6.8 and 6.1.1.4'
O O 0.0106 0.0060 'International Tables Vol C Tables 4.2.6.8 and 6.1.1.4'
S S 0.1246 0.1234 'International Tables Vol C Tables 4.2.6.8 and 6.1.1.4'

loop_
_geom_angle_atom_site_label_1
_geom_angle_atom_site_label_2
_geom_angle_atom_site_label_3
_geom_angle_site_symmetry_1
_geom_angle_site_symmetry_3
_geom_angle
_geom_angle_publ_flag
C1 N1 C7 . . 114.9(2) yes
C1 N1 H10 . . 108(2) no
C7 N1 H10 . . 107(2) no
C1 N1 H11 . . 110(2) no
C7 N1 H11 . . 110(2) no
H10 N1 H11 . . 107(3) no
C2 C1 C6 . . 122.0(3) yes
C2 C1 N1 . . 119.7(2) yes
C6 C1 N1 . . 118.3(3) yes
C1 C2 C3 . . 118.8(3) no
C1 C2 H2 . . 120(2) no
C3 C2 H2 . . 121(2) no
C4 C3 C2 . . 119.9(4) no
C4 C3 H3 . . 120(2) no
C2 C3 H3 . . 119(2) no
C3 C4 C5 . . 120.6(3) no
C3 C4 H4 . . 120(2) no
C5 C4 H4 . . 119(2) no
C6 C5 C4 . . 120.8(3) no
C6 C5 H5 . . 122(3) no
C4 C5 H5 . . 117(3) no
C5 C6 C1 . . 118.0(3) no
C5 C6 H6 . . 122(2) no
C1 C6 H6 . . 120(2) no
C9 C7 C8 . . 121.6(2) yes
C9 C7 N1 . . 119.4(2) yes
C8 C7 N1 . . 119.0(2) yes
C7 C8 C9 . 3_766 119.3(2) yes
C7 C8 H8 . . 124(2) no
C9 C8 H8 3_766 . 117(2) no
C8 C9 C7 3_766 . 119.1(2) yes
C7 C9 H9 . . 122(2) no
C8 C9 H9 3_766 . 118(2) no
O13 S1 O12 . . 112.6(3) yes
O13 S1 O11 . . 114.4(3) yes
O12 S1 O11 . . 109.2(2) yes
O13 S1 C11 . . 106.50(10) yes
O12 S1 C11 . . 108.10(10) yes
O11 S1 C11 . . 105.50(10) yes
C16 C11 C12 . . 119.7(3) no
C16 C11 S1 . . 120.9(2) no
C12 C11 S1 . . 119.4(2) no
C13 C12 C11 . . 119.1(3) no
C13 C12 H12 . . 122(2) no
C11 C12 H12 . . 119(2) no
C12 C13 C14 . . 121.5(3) no
C12 C13 H13 . . 114(3) no
C14 C13 H13 . . 124(3) no
C15 C14 C13 . . 118.4(3) no
C15 C14 C17 . . 119.8(4) no
C13 C14 C17 . . 121.8(4) no
C14 C15 C16 . . 120.7(3) no
C14 C15 H15 . . 115(3) no
C16 C15 H15 . . 124(3) no
C11 C16 C15 . . 120.5(3) no
C11 C16 H16 . . 122(2) no
C15 C16 H16 . . 118(2) no
C14 C17 H171 . . 114(4) no
C14 C17 H172 . . 102(3) no
H171 C17 H172 . . 109(5) no
C14 C17 H173 . . 113(5) no
H171 C17 H173 . . 108(6) no
H172 C17 H173 . . 109(6) no

loop_
_geom_bond_atom_site_label_1
_geom_bond_atom_site_label_2
_geom_bond_site_symmetry_2
_geom_bond_distance
_geom_bond_publ_flag
N1 C1 . 1.473(4) yes
N1 C7 . 1.482(3) yes
N1 H10 . 0.86(4) no
N1 H11 . 0.95(4) no
C1 C2 . 1.381(4) yes
C1 C6 . 1.392(4) yes
C2 C3 . 1.387(5) yes
C2 H2 . 0.92(4) no
C3 C4 . 1.381(6) yes
C3 H3 . 0.98(4) no
C4 C5 . 1.377(6) yes
C4 H4 . 1.06(4) no
C5 C6 . 1.382(5) yes
C5 H5 . 1.01(6) no
C6 H6 . 1.00(4) no
C7 C8 . 1.372(4) yes
C7 C9 . 1.384(3) yes
C8 C9 3_766 1.383(4) yes
C8 H8 . 0.97(4) no
C9 C8 3_766 1.383(4) yes
C9 H9 . 0.93(4) no
S1 O13 . 1.421(3) yes
S1 O12 . 1.426(3) yes
S1 O11 . 1.443(3) yes
S1 C11 . 1.774(3) yes
C11 C16 . 1.376(4) yes
C11 C12 . 1.392(4) yes
C12 C13 . 1.384(5) yes
C12 H12 . 0.89(4) no
C13 C14 . 1.388(5) yes
C13 H13 . 0.96(5) no
C14 C15 . 1.380(5) yes
C14 C17 . 1.515(5) yes
C15 C16 . 1.384(4) yes
C15 H15 . 1.02(5) no
C16 H16 . 0.95(4) no
C17 H171 . 1.00(7) no
C17 H172 . 0.95(6) no
C17 H173 . 0.89(9) no

loop_
_geom_hbond_atom_site_label_D
_geom_hbond_atom_site_label_H
_geom_hbond_atom_site_label_A
_geom_hbond_site_symmetry_A
_geom_hbond_distance_DH
_geom_hbond_distance_HA
_geom_hbond_distance_DA
_geom_hbond_angle_DHA
_geom_hbond_publ_flag
N1 H11 O13 2_756 0.95(4) 1.75(4) 2.695(4) 171(3) yes
N1 H10 O11 3_766 0.86(4) 1.84(4) 2.691(3) 169(3) yes

loop_
_geom_torsion_atom_site_label_1
_geom_torsion_atom_site_label_2
_geom_torsion_atom_site_label_3
_geom_torsion_atom_site_label_4
_geom_torsion_site_symmetry_4
_geom_torsion
_geom_torsion_publ_flag
C7 N1 C1 C2 . 102.6(3) yes
C7 N1 C1 C6 . -78.2(3) no
C6 C1 C2 C3 . 1.8(4) no
N1 C1 C2 C3 . -179.0(3) no
C1 C2 C3 C4 . -0.1(5) no
C2 C3 C4 C5 . -1.4(6) no
C3 C4 C5 C6 . 1.3(6) no
C4 C5 C6 C1 . 0.4(5) no
C2 C1 C6 C5 . -2.0(4) no
N1 C1 C6 C5 . 178.9(3) no
C1 N1 C7 C8 . 121.9(3) no
C1 N1 C7 C9 . -59.1(3) yes
C9 C7 C8 C9 3_766 0.3(5) no
N1 C7 C8 C9 3_766 179.2(3) no
C8 C7 C9 C8 3_766 -0.3(5) no
N1 C7 C9 C8 3_766 -179.2(3) no
O13 S1 C11 C16 . -8.3(4) no
O12 S1 C11 C16 . -129.6(3) no
O11 S1 C11 C16 . 113.6(3) no
O13 S1 C11 C12 . 174.1(3) no
O12 S1 C11 C12 . 52.8(3) no
O11 S1 C11 C12 . -64.0(3) no
C16 C11 C12 C13 . -0.3(4) no
S1 C11 C12 C13 . 177.3(2) no
C11 C12 C13 C14 . 0.7(5) no
C12 C13 C14 C15 . -0.4(5) no
C12 C13 C14 C17 . 179.8(4) no
C13 C14 C15 C16 . -0.4(5) no
C17 C14 C15 C16 . 179.5(4) no
C12 C11 C16 C15 . -0.4(5) no
S1 C11 C16 C15 . -178.0(3) no
C14 C15 C16 C11 . 0.8(5) no
